data_1512994
loop_
_publ_author_name
'Nader Hassan'
'Julia Stelzl'
'Peter Weinberger'
'Gabor Molnar'
'Azzedine Bousseksou'
'Frank Kubel'
'Kurt Mereiter'
'Roman Boca'
'Wolfgang Linert'

_publ_section_title
;
 Spectroscopic, structural and magnetic investigations of iron(II)
 complexes based on 1-isopropyl- and 1-isobutyl-substituted tetrazole
 ligands
;
_journal_name_full
;
Inorganica Chimica Acta
;
_journal_page_first 92
_journal_page_last 100
_journal_paper_doi 10.1016/j.ica.2012.10.007
_journal_volume 396
_journal_year 2013
_chemical_formula_sum 'C30 H60 B2 F8 N24 Ni'
_chemical_formula_weight 989.33
_space_group_IT_number 148
_symmetry_cell_setting rhombohedral
_symmetry_Int_Tables_number 148
_symmetry_space_group_name_Hall '-R 3'
_symmetry_space_group_name_H-M 'R -3 :H'
_cell_angle_alpha 90.00
_cell_angle_beta 90.00
_cell_angle_gamma 120.00
_cell_formula_units_Z 3
_cell_length_a 10.8629(3)
_cell_length_b 10.8629(3)
_cell_length_c 36.4816(16)
_cell_volume 3728.2(2)
_cod_data_source_file ICA-2013-396-92-100-2.cif
_cod_data_source_block 1277x1
_cod_original_cell_volume 3728.17
_cod_original_sg_symbol_H-M 'R -3'
_cod_database_code 1512994

loop_
_symmetry_equiv_pos_site_id
_symmetry_equiv_pos_as_xyz
1 x,y,z
2 -y,x-y,z
3 -x+y,-x,z
4 2/3+x,1/3+y,1/3+z
5 2/3-y,1/3+x-y,1/3+z
6 2/3-x+y,1/3-x,1/3+z
7 1/3+x,2/3+y,2/3+z
8 1/3-y,2/3+x-y,2/3+z
9 1/3-x+y,2/3-x,2/3+z
10 -x,-y,-z
11 y,-x+y,-z
12 x-y,x,-z
13 2/3-x,1/3-y,1/3-z
14 2/3+y,1/3-x+y,1/3-z
15 2/3+x-y,1/3+x,1/3-z
16 1/3-x,2/3-y,2/3-z
17 1/3+y,2/3-x+y,2/3-z
18 1/3+x-y,2/3+x,2/3-z

loop_
_atom_site_label
_atom_site_type_symbol
_atom_site_fract_x
_atom_site_fract_y
_atom_site_fract_z
_atom_site_U_iso_or_equiv
Ni1 Ni 0.0000 0.0000 0.0000 0.02
N1 N 0.35986(12) 0.28644(12) 0.06055(3) 0.02
N2 N 0.35118(13) 0.16200(13) 0.06972(4) 0.02
N3 N 0.24229(13) 0.06310(13) 0.05267(4) 0.02
N4 N 0.17907(12) 0.12124(12) 0.03243(3) 0.02
C1 C 0.25399(14) 0.26006(14) 0.03772(4) 0.02
H1A H 0.2355 0.3290 0.0271 0.02
C2 C 0.47211(15) 0.42298(15) 0.07508(4) 0.02
H2A H 0.4837 0.5004 0.0586 0.02
H2B H 0.5631 0.4227 0.0754 0.02
C3 C 0.43954(17) 0.45253(16) 0.11369(4) 0.02
H3A H 0.5162 0.5505 0.1204 0.02
C4 C 0.29934(19) 0.4526(2) 0.11479(5) 0.02
H4A H 0.3006 0.5186 0.0963 0.02
H4B H 0.2864 0.4826 0.1391 0.02
H4C H 0.2208 0.3566 0.1097 0.02
C5 C 0.4419(3) 0.3514(2) 0.14220(5) 0.02
H5A H 0.4196 0.3746 0.1664 0.02
H5B H 0.5364 0.3609 0.1428 0.02
H5C H 0.3710 0.2534 0.1358 0.02
B1 B 0.6667 0.3333 -0.00852(7) 0.02
F1 F 0.6667 0.3333 0.02902(5) 0.02
F2 F 0.69686(14) 0.23032(13) -0.02029(4) 0.02
